data_4500518
loop_
_publ_author_name
'Dirtu, Marinela M.'
'Neuhausen, Christine'
'Naik, Anil D.'
'L\'eonard, Alexandre'
'Robert, Francois'
'Marchand-Brynaert, Jacqueline'
'Su, Bao-Lian'
'Garcia, Yann'

_publ_section_title
;
 Superlative Scaffold of 1,2,4-Triazole Derivative of Glycine Steering
 Linear Chain to a Chiral Helicate
;
_journal_issue 4
_journal_name_full 'Crystal Growth &amp; Design'
_journal_page_first 1375
_journal_paper_doi 10.1021/cg101634w
_journal_volume 11
_journal_year 2011
_chemical_formula_sum 'C4 H4 Cd Cl N3 O2'
_chemical_formula_weight 273.95
_chemical_name_systematic
; 
 ? 
;
_space_group_IT_number 19
_symmetry_cell_setting orthorhombic
_symmetry_space_group_name_Hall 'P 2ac 2ab'
_symmetry_space_group_name_H-M 'P 21 21 21'
_atom_sites_solution_hydrogens geom
_atom_sites_solution_primary direct
_atom_sites_solution_secondary difmap
_audit_creation_method SHELXL-97
_cell_angle_alpha 90.00
_cell_angle_beta 90.00
_cell_angle_gamma 90.00
_cell_formula_units_Z 8
_cell_length_a 7.579(3)
_cell_length_b 6.400(2)
_cell_length_c 31.984(6)
_cell_measurement_reflns_used 9459
_cell_measurement_temperature 293(2)
_cell_measurement_theta_max 23.24
_cell_measurement_theta_min 3.71
_cell_volume 1551.4(8)
_computing_cell_refinement 'STOE X-Area'
_computing_data_collection 'STOE X-Area'
_computing_data_reduction 'STOE X-Area'
_computing_molecular_graphics 'DIAMOND 3.0'
_computing_structure_refinement 'SHELXL-97 (Sheldrick, 1997)'
_computing_structure_solution 'SHELXS-97 (Sheldrick, 1990)'
_diffrn_ambient_temperature 293(2)
_diffrn_measured_fraction_theta_full 0.879
_diffrn_measured_fraction_theta_max 0.879
_diffrn_measurement_device_type 'STOE IPDS'
_diffrn_measurement_method '\w scans'
_diffrn_radiation_monochromator graphite
_diffrn_radiation_source 'fine-focus sealed tube'
_diffrn_radiation_type MoK\a
_diffrn_radiation_wavelength 0.71073
_diffrn_reflns_av_R_equivalents 0.0346
_diffrn_reflns_av_sigmaI/netI 0.0300
_diffrn_reflns_limit_h_max 8
_diffrn_reflns_limit_h_min -7
_diffrn_reflns_limit_k_max 6
_diffrn_reflns_limit_k_min -5
_diffrn_reflns_limit_l_max 35
_diffrn_reflns_limit_l_min -34
_diffrn_reflns_number 9459
_diffrn_reflns_theta_full 23.24
_diffrn_reflns_theta_max 23.24
_diffrn_reflns_theta_min 3.71
_exptl_absorpt_coefficient_mu 3.110
_exptl_absorpt_correction_type none
_exptl_crystal_colour colorless
_exptl_crystal_density_diffrn 2.346
_exptl_crystal_density_method 'not measured'
_exptl_crystal_description block
_exptl_crystal_F_000 1040
_exptl_crystal_size_max 0.13
_exptl_crystal_size_mid 0.1
_exptl_crystal_size_min 0.09
_refine_diff_density_max 0.673
_refine_diff_density_min -0.369
_refine_diff_density_rms 0.082
_refine_ls_abs_structure_details 'Flack H D (1983), Acta Cryst. A39, 876-881'
_refine_ls_abs_structure_Flack 0.22(5)
_refine_ls_extinction_method none
_refine_ls_goodness_of_fit_ref 1.079
_refine_ls_hydrogen_treatment constr
_refine_ls_matrix_type full
_refine_ls_number_parameters 200
_refine_ls_number_reflns 1866
_refine_ls_number_restraints 0
_refine_ls_restrained_S_all 1.079
_refine_ls_R_factor_all 0.0333
_refine_ls_R_factor_gt 0.0226
_refine_ls_shift/su_max 0.000
_refine_ls_shift/su_mean 0.000
_refine_ls_structure_factor_coef Fsqd
_refine_ls_weighting_details 'calc w=1/[\s^2^(Fo^2^)+(0.0270P)^2^+0.0000P] where P=(Fo^2^+2Fc^2^)/3'
_refine_ls_weighting_scheme calc
_refine_ls_wR_factor_gt 0.0473
_refine_ls_wR_factor_ref 0.0488
_reflns_number_gt 1557
_reflns_number_total 1866
_reflns_threshold_expression >2sigma(I)
_cod_data_source_file cg101634w_si_002.cif
_cod_data_source_block p21
_cod_database_code 4500518

loop_
_symmetry_equiv_pos_as_xyz
'x, y, z'
'-x+1/2, -y, z+1/2'
'x+1/2, -y+1/2, -z'
'-x, y+1/2, -z+1/2'

loop_
_atom_site_label
_atom_site_type_symbol
_atom_site_fract_x
_atom_site_fract_y
_atom_site_fract_z
_atom_site_U_iso_or_equiv
_atom_site_adp_type
_atom_site_occupancy
_atom_site_symmetry_multiplicity
_atom_site_calc_flag
_atom_site_refinement_flags
N6 N 0.4408(8) 0.8283(9) -0.08264(15) 0.0270(15) Uani 1 1 d .
Cd1 Cd 0.16407(7) 0.42916(8) 0.100704(13) 0.02680(16) Uani 1 1 d .
Cd2 Cd 0.66738(7) 0.44185(8) 0.147703(13) 0.02654(16) Uani 1 1 d .
Cl1 Cl 0.4396(2) 0.2012(3) 0.11666(5) 0.0345(5) Uani 1 1 d .
Cl2 Cl -0.0626(2) 0.2034(3) 0.13806(5) 0.0348(5) Uani 1 1 d .
C8 C 0.2287(10) 0.4219(13) 0.0175(2) 0.0282(18) Uani 1 1 d .
N2 N 0.2634(7) 0.6567(8) 0.14992(17) 0.0266(14) Uani 1 1 d .
N4 N 0.2661(8) 0.8506(8) -0.09306(16) 0.0263(15) Uani 1 1 d .
O4 O 0.1489(8) 0.2775(7) 0.03649(12) 0.0375(14) Uani 1 1 d .
N3 N 0.2784(8) 0.9032(9) 0.19654(16) 0.0290(15) Uani 1 1 d .
C2 C 0.1740(11) 0.7904(11) 0.17174(19) 0.0300(18) Uani 1 1 d .
H2 H 0.0522 0.8058 0.1703 0.036 Uiso 1 1 calc R
C1 C 0.4434(10) 0.8381(12) 0.1881(2) 0.0275(19) Uani 1 1 d .
H1 H 0.5455 0.8933 0.1999 0.033 Uiso 1 1 calc R
O3 O 0.2903(7) 0.5792(8) 0.03441(13) 0.0353(13) Uani 1 1 d .
O2 O 0.1973(7) 1.1350(8) 0.29732(13) 0.0399(14) Uani 1 1 d .
C5 C 0.1810(11) 0.6997(11) -0.07477(19) 0.0299(18) Uani 1 1 d .
H5 H 0.0602 0.6781 -0.0773 0.036 Uiso 1 1 calc R
N5 N 0.2865(7) 0.5806(9) -0.05213(15) 0.0224(13) Uani 1 1 d .
C7 C 0.2408(10) 0.3938(9) -0.02962(17) 0.0266(18) Uani 1 1 d .
H7A H 0.3283 0.2874 -0.0356 0.032 Uiso 1 1 calc R
H7B H 0.1281 0.3434 -0.0398 0.032 Uiso 1 1 calc R
O1 O 0.3509(7) 0.8551(7) 0.27917(13) 0.0387(14) Uani 1 1 d .
C4 C 0.2578(9) 1.0128(11) 0.2714(2) 0.029(2) Uani 1 1 d .
C3 C 0.2258(9) 1.0665(11) 0.22580(18) 0.0378(19) Uani 1 1 d .
H3A H 0.1012 1.0953 0.2220 0.045 Uiso 1 1 calc R
H3B H 0.2901 1.1933 0.2191 0.045 Uiso 1 1 calc R
N1 N 0.4384(8) 0.6864(10) 0.16117(16) 0.0303(16) Uani 1 1 d .
C6 C 0.4466(11) 0.6674(12) -0.0581(2) 0.033(2) Uani 1 1 d .
H6 H 0.5497 0.6174 -0.0459 0.040 Uiso 1 1 calc R

loop_
_atom_site_aniso_label
_atom_site_aniso_U_11
_atom_site_aniso_U_22
_atom_site_aniso_U_33
_atom_site_aniso_U_23
_atom_site_aniso_U_13
_atom_site_aniso_U_12
N6 0.022(4) 0.027(4) 0.032(3) 0.012(3) -0.003(3) -0.001(3)
Cd1 0.0253(3) 0.0312(3) 0.0239(3) -0.0004(2) -0.0021(2) 0.0024(4)
Cd2 0.0243(3) 0.0328(3) 0.0226(3) 0.0040(2) 0.0028(2) 0.0033(4)
Cl1 0.0270(12) 0.0312(13) 0.0452(10) -0.0044(10) -0.0051(9) 0.0061(10)
Cl2 0.0269(12) 0.0317(13) 0.0457(10) 0.0085(10) 0.0051(9) 0.0063(10)
C8 0.012(4) 0.036(5) 0.036(5) -0.007(5) -0.010(3) 0.007(4)
N2 0.019(4) 0.031(3) 0.030(3) -0.006(3) 0.002(3) 0.010(3)
N4 0.030(4) 0.024(3) 0.024(3) 0.006(3) -0.010(3) -0.007(3)
O4 0.050(4) 0.037(3) 0.025(3) 0.014(2) 0.005(3) -0.010(3)
N3 0.042(4) 0.033(4) 0.013(3) -0.003(3) -0.006(3) 0.005(4)
C2 0.025(5) 0.038(5) 0.027(4) 0.008(4) -0.002(4) -0.007(5)
C1 0.015(5) 0.038(5) 0.030(4) 0.000(4) -0.003(4) 0.007(4)
O3 0.036(4) 0.043(3) 0.027(3) -0.001(3) 0.008(2) -0.001(3)
O2 0.037(3) 0.054(3) 0.028(3) -0.014(3) 0.010(3) 0.002(3)
C5 0.021(4) 0.036(5) 0.032(4) 0.005(4) 0.006(4) -0.012(5)
N5 0.020(4) 0.024(3) 0.022(3) 0.008(3) 0.002(3) 0.001(3)
C7 0.039(5) 0.022(4) 0.019(4) -0.004(3) 0.000(3) -0.006(4)
O1 0.044(4) 0.047(3) 0.025(3) -0.003(2) -0.003(3) 0.012(3)
C4 0.026(6) 0.038(5) 0.024(5) -0.007(3) 0.004(3) -0.005(5)
C3 0.044(5) 0.044(4) 0.026(4) -0.007(4) 0.004(4) 0.014(4)
N1 0.024(5) 0.039(4) 0.028(3) -0.003(3) -0.008(3) 0.005(3)
C6 0.034(6) 0.029(5) 0.037(5) 0.005(4) 0.000(4) 0.000(4)

loop_
_atom_type_symbol
_atom_type_description
_atom_type_scat_dispersion_real
_atom_type_scat_dispersion_imag
_atom_type_scat_source
C C 0.0033 0.0016 'International Tables Vol C Tables 4.2.6.8 and 6.1.1.4'
H H 0.0000 0.0000 'International Tables Vol C Tables 4.2.6.8 and 6.1.1.4'
Cd Cd -0.8075 1.2024 'International Tables Vol C Tables 4.2.6.8 and 6.1.1.4'
Cl Cl 0.1484 0.1585 'International Tables Vol C Tables 4.2.6.8 and 6.1.1.4'
N N 0.0061 0.0033 'International Tables Vol C Tables 4.2.6.8 and 6.1.1.4'
O O 0.0106 0.0060 'International Tables Vol C Tables 4.2.6.8 and 6.1.1.4'

loop_
_geom_angle_atom_site_label_1
_geom_angle_atom_site_label_2
_geom_angle_atom_site_label_3
_geom_angle
_geom_angle_site_symmetry_1
_geom_angle_site_symmetry_3
C6 N6 N4 105.2(6) . .
C6 N6 Cd1 130.1(5) . 3_565
N4 N6 Cd1 124.2(4) . 3_565
N2 Cd1 O4 156.28(19) . .
N2 Cd1 N6 89.2(2) . 3_465
O4 Cd1 N6 91.34(18) . 3_465
N2 Cd1 O3 102.30(18) . .
O4 Cd1 O3 54.63(14) . .
N6 Cd1 O3 79.40(18) 3_465 .
N2 Cd1 Cl2 105.22(14) . .
O4 Cd1 Cl2 98.49(14) . .
N6 Cd1 Cl2 90.26(15) 3_465 .
O3 Cd1 Cl2 150.40(13) . .
N2 Cd1 Cl1 87.57(15) . .
O4 Cd1 Cl1 88.76(14) . .
N6 Cd1 Cl1 172.09(15) 3_465 .
O3 Cd1 Cl1 94.26(13) . .
Cl2 Cd1 Cl1 97.55(7) . .
N2 Cd1 C8 129.2(2) . .
O4 Cd1 C8 27.61(18) . .
N6 Cd1 C8 84.29(19) 3_465 .
O3 Cd1 C8 27.03(18) . .
Cl2 Cd1 C8 125.06(18) . .
Cl1 Cd1 C8 92.19(15) . .
N4 Cd2 N1 89.7(2) 3_565 .
N4 Cd2 O2 96.90(17) 3_565 4_645
N1 Cd2 O2 80.73(19) . 4_645
N4 Cd2 O1 151.96(18) 3_565 4_645
N1 Cd2 O1 86.21(17) . 4_645
O2 Cd2 O1 55.06(16) 4_645 4_645
N4 Cd2 Cl1 105.93(15) 3_565 .
N1 Cd2 Cl1 88.48(16) . .
O2 Cd2 Cl1 154.68(13) 4_645 .
O1 Cd2 Cl1 101.68(13) 4_645 .
N4 Cd2 Cl2 89.59(15) 3_565 1_655
N1 Cd2 Cl2 173.65(15) . 1_655
O2 Cd2 Cl2 93.09(14) 4_645 1_655
O1 Cd2 Cl2 91.46(13) 4_645 1_655
Cl1 Cd2 Cl2 97.78(7) . 1_655
N4 Cd2 C4 124.1(2) 3_565 4_645
N1 Cd2 C4 82.43(18) . 4_645
O2 Cd2 C4 27.20(17) 4_645 4_645
O1 Cd2 C4 27.86(17) 4_645 4_645
Cl1 Cd2 C4 128.87(17) . 4_645
Cl2 Cd2 C4 92.75(13) 1_655 4_645
Cd2 Cl1 Cd1 106.56(8) . .
Cd1 Cl2 Cd2 104.87(8) . 1_455
O3 C8 O4 124.5(6) . .
O3 C8 C7 120.6(7) . .
O4 C8 C7 114.9(6) . .
O3 C8 Cd1 67.8(4) . .
O4 C8 Cd1 56.7(3) . .
C7 C8 Cd1 171.0(6) . .
C2 N2 N1 105.7(6) . .
C2 N2 Cd1 128.6(5) . .
N1 N2 Cd1 125.7(4) . .
C5 N4 N6 107.0(6) . .
C5 N4 Cd2 127.2(5) . 3_465
N6 N4 Cd2 123.6(4) . 3_465
C8 O4 Cd1 95.7(4) . .
C2 N3 C1 105.4(6) . .
C2 N3 C3 127.4(7) . .
C1 N3 C3 127.2(6) . .
N2 C2 N3 111.6(7) . .
N2 C2 H2 124.2 . .
N3 C2 H2 124.2 . .
N1 C1 N3 109.7(6) . .
N1 C1 H1 125.2 . .
N3 C1 H1 125.2 . .
C8 O3 Cd1 85.1(4) . .
C4 O2 Cd2 90.5(4) . 4_655
N4 C5 N5 112.0(7) . .
N4 C5 H5 124.0 . .
N5 C5 H5 124.0 . .
C5 N5 C6 103.3(6) . .
C5 N5 C7 127.5(6) . .
H6 N5 C7 129.0(6) . .
N5 C7 C8 114.4(6) . .
N5 C7 H7A 108.7 . .
C8 C7 H7A 108.7 . .
N5 C7 H7B 108.7 . .
C8 C7 H7B 108.7 . .
H7A C7 H7B 107.6 . .
C4 O1 Cd2 88.6(5) . 4_655
O2 C4 O1 125.9(7) . .
O2 C4 C3 116.4(7) . .
O1 C4 C3 117.5(7) . .
O2 C4 Cd2 62.3(4) . 4_655
O1 C4 Cd2 63.6(4) . 4_655
C3 C4 Cd2 175.6(5) . 4_655
N3 C3 C4 114.2(6) . .
N3 C3 H3A 108.7 . .
C4 C3 H3A 108.7 . .
N3 C3 H3B 108.7 . .
C4 C3 H3B 108.7 . .
H3A C3 H3B 107.6 . .
C1 N1 N2 107.6(6) . .
C1 N1 Cd2 126.2(5) . .
N2 N1 Cd2 124.1(5) . .
N6 C6 N5 112.5(7) . .
N6 C6 H6 123.8 . .
N5 C6 H6 123.8 . .

loop_
_geom_bond_atom_site_label_1
_geom_bond_atom_site_label_2
_geom_bond_distance
_geom_bond_site_symmetry_2
N6 H6 1.296(8) .
N6 N4 1.373(7) .
N6 Cd1 2.368(6) 3_565
Cd1 N2 2.273(5) .
Cd1 O4 2.274(4) .
Cd1 N6 2.368(6) 3_465
Cd1 O3 2.516(4) .
Cd1 Cl2 2.543(2) .
Cd1 Cl1 2.598(2) .
Cd1 C8 2.707(7) .
Cd2 N4 2.319(5) 3_565
Cd2 N1 2.376(6) .
Cd2 O2 2.381(5) 4_645
Cd2 O1 2.408(4) 4_645
Cd2 Cl1 2.518(2) .
Cd2 Cl2 2.572(2) 1_655
Cd2 C4 2.688(8) 4_645
Cl2 Cd2 2.572(2) 1_455
C8 O3 1.235(8) .
C8 O4 1.261(8) .
C8 C7 1.519(8) .
N2 C2 1.295(8) .
N2 N1 1.387(7) .
N4 C5 1.300(8) .
N4 Cd2 2.319(5) 3_465
N3 C2 1.333(8) .
N3 C1 1.344(8) .
N3 C3 1.459(8) .
C2 H2 0.9300 .
C1 N1 1.300(8) .
C1 H1 0.9300 .
O2 C4 1.229(8) .
O2 Cd2 2.381(5) 4_655
C5 N5 1.321(9) .
C5 H5 0.9300 .
N5 H6 1.348(9) .
N5 C7 1.438(8) .
C7 H7A 0.9700 .
C7 H7B 0.9700 .
O1 C4 1.257(8) .
O1 Cd2 2.408(4) 4_655
C4 C3 1.517(9) .
C4 Cd2 2.688(8) 4_655
C3 H3A 0.9700 .
C3 H3B 0.9700 .
C6 H6 0.9300 .
